data_7225409
loop_
_publ_author_name
'Yang, Bo'
'Gao, Zhong-Zheng'
'Lu, Ji-Hong'
'Zhu, Qian-Jiang'
'Xue, Sai-Feng'
'Tao, Zhu'
'Prior, Timothy J.'
'Redshaw, Carl'
'Wei, Gang'
'Xiao, Xin'

_publ_section_title
;
 Interaction of a symmetrical
 \a,\a&#x2032;,\d,\d&#x2032;-tetramethyl-cucurbit[6]uril with Ln3+:
 potential applications for isolation of lanthanides
;
_journal_issue 26
_journal_name_full CrystEngComm
_journal_page_first 5028
_journal_paper_doi 10.1039/C6CE00134C
_journal_volume 18
_journal_year 2016
_chemical_formula_sum 'C40 H44 Cl3 Dy N24 O20'
_chemical_formula_weight 1449.84
_space_group_crystal_system monoclinic
_space_group_IT_number 12
_space_group_name_Hall '-C 2y'
_space_group_name_H-M_alt 'C 1 2/m 1'
_symmetry_space_group_name_Hall '-C 2y'
_symmetry_space_group_name_H-M 'C 1 2/m 1'
_atom_sites_solution_hydrogens geom
_audit_creation_method SHELXL-2014/7
_audit_update_record
;
2016-05-31 deposited with the CCDC.
2016-06-02 downloaded from the CCDC.
;
_cell_angle_alpha 90
_cell_angle_beta 114.782(2)
_cell_angle_gamma 90
_cell_formula_units_Z 2
_cell_length_a 22.4385(18)
_cell_length_b 12.4556(10)
_cell_length_c 14.7421(13)
_cell_measurement_reflns_used 9511
_cell_measurement_temperature 293(2)
_cell_measurement_theta_max 27.72
_cell_measurement_theta_min 2.7
_cell_volume 3740.8(5)
_computing_cell_refinement 'Bruker SMART'
_computing_data_collection 'Bruker SMART'
_computing_data_reduction 'Bruker SAINT'
_computing_molecular_graphics 'Bruker SHELXTL'
_computing_publication_material 'Bruker SHELXTL'
_computing_structure_refinement 'SHELXL-2014/7 (Sheldrick, 2014)'
_computing_structure_solution 'Bruker SHELXTL'
_diffrn_ambient_temperature 293(2)
_diffrn_measured_fraction_theta_full 0.990
_diffrn_measured_fraction_theta_max 0.990
_diffrn_measurement_device_type 'CCD area detector'
_diffrn_measurement_method 'phi and omega scans'
_diffrn_radiation_type MoK\a
_diffrn_radiation_wavelength 0.71073
_diffrn_reflns_av_R_equivalents 0.0392
_diffrn_reflns_av_unetI/netI 0.0335
_diffrn_reflns_Laue_measured_fraction_full 0.990
_diffrn_reflns_Laue_measured_fraction_max 0.990
_diffrn_reflns_limit_h_max 26
_diffrn_reflns_limit_h_min -26
_diffrn_reflns_limit_k_max 14
_diffrn_reflns_limit_k_min -14
_diffrn_reflns_limit_l_max 17
_diffrn_reflns_limit_l_min -17
_diffrn_reflns_number 10135
_diffrn_reflns_point_group_measured_fraction_full 0.990
_diffrn_reflns_point_group_measured_fraction_max 0.990
_diffrn_reflns_theta_full 25.242
_diffrn_reflns_theta_max 25.246
_diffrn_reflns_theta_min 1.521
_exptl_absorpt_coefficient_mu 1.178
_exptl_absorpt_correction_T_max 0.794
_exptl_absorpt_correction_T_min 0.745
_exptl_absorpt_correction_type multi-scan
_exptl_absorpt_process_details sadabs
_exptl_crystal_colour colorless
_exptl_crystal_density_diffrn 1.287
_exptl_crystal_description block
_exptl_crystal_F_000 1458
_exptl_crystal_size_max 0.250
_exptl_crystal_size_mid 0.240
_exptl_crystal_size_min 0.190
_platon_squeeze_details ' '
_refine_diff_density_max 1.030
_refine_diff_density_min -3.408
_refine_diff_density_rms 0.116
_refine_ls_extinction_method none
_refine_ls_goodness_of_fit_ref 1.141
_refine_ls_hydrogen_treatment constr
_refine_ls_matrix_type full
_refine_ls_number_parameters 244
_refine_ls_number_reflns 3528
_refine_ls_number_restraints 12
_refine_ls_restrained_S_all 1.151
_refine_ls_R_factor_all 0.0426
_refine_ls_R_factor_gt 0.0421
_refine_ls_shift/su_max 0.001
_refine_ls_shift/su_mean 0.000
_refine_ls_structure_factor_coef Fsqd
_refine_ls_weighting_details 'w=1/[\s^2^(Fo^2^)+(0.0772P)^2^+8.1114P] where P=(Fo^2^+2Fc^2^)/3'
_refine_ls_weighting_scheme calc
_refine_ls_wR_factor_gt 0.1233
_refine_ls_wR_factor_ref 0.1237
_reflns_Friedel_coverage 0.000
_reflns_number_gt 3472
_reflns_number_total 3528
_reflns_threshold_expression 'I > 2\s(I)'
_cod_data_source_file c6ce00134c2.cif
_cod_data_source_block 10pp
_cod_depositor_comments 'Adding full bibliography for 7225407--7225427.cif.'
_cod_database_code 7225409
_shelx_shelxl_version_number 2014/7
_shelx_space_group_comment
; 
The symmetry employed for this shelxl refinement is uniquely defined 
by the following loop, which should always be used as a source of 
symmetry information in preference to the above space-group names. 
They are only intended as comments. 
;
_shelx_estimated_absorpt_t_min 0.757
_shelx_estimated_absorpt_t_max 0.807

loop_
_space_group_symop_operation_xyz
'x, y, z'
'-x, y, -z'
'x+1/2, y+1/2, z'
'-x+1/2, y+1/2, -z'
'-x, -y, -z'
'x, -y, z'
'-x+1/2, -y+1/2, -z'
'x+1/2, -y+1/2, z'

loop_
_atom_site_label
_atom_site_type_symbol
_atom_site_fract_x
_atom_site_fract_y
_atom_site_fract_z
_atom_site_U_iso_or_equiv
_atom_site_adp_type
_atom_site_occupancy
_atom_site_site_symmetry_order
_atom_site_calc_flag
_atom_site_refinement_flags_posn
_atom_site_refinement_flags_adp
_atom_site_refinement_flags_occupancy
Dy1 Dy 1.0000 1.0000 0.5000 0.02888(15) Uani 1 4 d S T P
N1 N 0.77500(16) 0.4020(3) 0.4180(2) 0.0345(7) Uani 1 1 d . . .
N2 N 0.81975(16) 0.4019(3) 0.5837(2) 0.0341(7) Uani 1 1 d . . .
N3 N 0.92277(16) 0.4026(3) 0.7335(3) 0.0353(7) Uani 1 1 d . . .
N4 N 1.03085(16) 0.4024(3) 0.8089(3) 0.0350(7) Uani 1 1 d . . .
N5 N 1.13879(16) 0.4026(3) 0.8094(3) 0.0352(7) Uani 1 1 d . . .
N6 N 1.20422(17) 0.4022(3) 0.7312(3) 0.0361(7) Uani 1 1 d . . .
O1 O 0.83798(15) 0.2568(2) 0.5014(2) 0.0442(7) Uani 1 1 d . . .
O2 O 0.97839(16) 0.2545(3) 0.7166(3) 0.0570(9) Uani 1 1 d . . .
O3 O 1.13794(19) 0.2565(3) 0.7132(3) 0.0590(9) Uani 1 1 d . . .
O4 O 0.9101(3) 0.9318(5) 0.3601(5) 0.0597(19) Uani 0.5 1 d . . P
O5 O 0.9248(3) 0.8560(5) 0.4517(5) 0.0519(16) Uani 0.5 1 d . . P
O6 O 0.9524(3) 0.8558(5) 0.5512(5) 0.0551(17) Uani 0.5 1 d . . P
O7 O 0.9887(4) 0.9316(5) 0.6413(5) 0.062(2) Uani 0.5 1 d . . P
C1 C 0.81423(18) 0.3459(3) 0.5014(3) 0.0337(8) Uani 1 1 d . . .
C2 C 0.7809(3) 0.5000 0.5603(4) 0.0301(11) Uani 1 2 d S T P
C3 C 0.7489(3) 0.5000 0.4412(4) 0.0299(11) Uani 1 2 d S T P
C4 C 0.85686(19) 0.3592(3) 0.6834(3) 0.0356(8) Uani 1 1 d . . .
H4A H 0.8331 0.3741 0.7238 0.043 Uiso 1 1 calc R U .
H4B H 0.8598 0.2818 0.6790 0.043 Uiso 1 1 calc R U .
C5 C 0.9775(2) 0.3444(3) 0.7490(3) 0.0361(8) Uani 1 1 d . . .
C6 C 1.0129(3) 0.5000 0.8448(4) 0.0298(11) Uani 1 2 d S T P
H6 H 1.0287 0.5000 0.9176 0.036 Uiso 1 2 calc R U P
C7 C 0.9373(3) 0.5000 0.7917(4) 0.0300(11) Uani 1 2 d S T P
H7 H 0.9174 0.5000 0.8395 0.036 Uiso 1 2 calc R U P
C8 C 1.09633(19) 0.3582(3) 0.8521(3) 0.0371(9) Uani 1 1 d . . .
H8A H 1.0936 0.2810 0.8423 0.045 Uiso 1 1 calc R U .
H8B H 1.1158 0.3717 0.9235 0.045 Uiso 1 1 calc R U .
C9 C 1.1577(2) 0.3458(3) 0.7469(3) 0.0366(9) Uani 1 1 d . . .
C10 C 1.2222(3) 0.5000 0.7900(4) 0.0319(11) Uani 1 2 d S T P
H10 H 1.2686 0.5000 0.8371 0.038 Uiso 1 2 calc R U P
C11 C 1.1767(3) 0.5000 0.8447(4) 0.0312(11) Uani 1 2 d S T P
H11 H 1.2016 0.5000 0.9175 0.037 Uiso 1 2 calc R U P
C12 C 0.7580(2) 0.3586(3) 0.3191(3) 0.0374(9) Uani 1 1 d . . .
H12A H 0.7642 0.2814 0.3244 0.045 Uiso 1 1 calc R U .
H12B H 0.7119 0.3723 0.2783 0.045 Uiso 1 1 calc R U .
C13 C 0.7326(3) 0.5000 0.6080(5) 0.0440(14) Uani 1 2 d S T P
H13A H 0.7558 0.5124 0.6785 0.066 Uiso 0.5 1 calc R U P
H13B H 0.7107 0.4318 0.5969 0.066 Uiso 0.5 1 calc R U P
H13C H 0.7007 0.5558 0.5788 0.066 Uiso 0.5 1 calc R U P
C14 C 0.6739(3) 0.5000 0.3913(5) 0.0449(14) Uani 1 2 d S T P
H14A H 0.6590 0.5094 0.3206 0.067 Uiso 0.5 1 calc R U P
H14B H 0.6577 0.5577 0.4178 0.067 Uiso 0.5 1 calc R U P
H14C H 0.6579 0.4329 0.4042 0.067 Uiso 0.5 1 calc R U P
Cl1 Cl 0.8137(2) 0.5254(15) 0.8929(2) 0.123(6) Uani 0.45 1 d . U P
Cl2 Cl 0.9831(8) 0.7017(6) 0.9825(13) 0.117(5) Uani 0.3 1 d . U P

loop_
_atom_site_aniso_label
_atom_site_aniso_U_11
_atom_site_aniso_U_22
_atom_site_aniso_U_33
_atom_site_aniso_U_23
_atom_site_aniso_U_13
_atom_site_aniso_U_12
Dy1 0.0286(2) 0.0177(2) 0.0420(2) 0.000 0.01644(16) 0.000
N1 0.0392(17) 0.0249(16) 0.0403(17) -0.0017(13) 0.0176(14) 0.0009(13)
N2 0.0349(16) 0.0254(16) 0.0391(17) 0.0015(13) 0.0128(14) 0.0035(13)
N3 0.0298(16) 0.0263(17) 0.0460(18) -0.0004(14) 0.0121(14) -0.0001(13)
N4 0.0333(16) 0.0274(17) 0.0425(18) -0.0012(13) 0.0140(14) 0.0027(13)
N5 0.0361(17) 0.0275(17) 0.0466(18) 0.0002(14) 0.0217(15) -0.0012(13)
N6 0.0449(18) 0.0241(16) 0.0442(18) -0.0009(13) 0.0235(15) 0.0003(14)
O1 0.0476(16) 0.0279(15) 0.0583(18) -0.0006(13) 0.0232(14) 0.0080(12)
O2 0.0482(17) 0.0351(17) 0.080(2) -0.0183(17) 0.0187(17) 0.0037(14)
O3 0.077(2) 0.0342(17) 0.077(2) -0.0174(16) 0.044(2) -0.0189(16)
O4 0.053(4) 0.032(3) 0.066(4) -0.004(3) -0.003(3) -0.009(3)
O5 0.053(4) 0.039(3) 0.062(4) -0.007(3) 0.022(3) -0.021(3)
O6 0.062(4) 0.039(3) 0.068(4) 0.012(3) 0.030(4) -0.013(3)
O7 0.115(6) 0.028(3) 0.060(4) 0.000(3) 0.055(4) -0.006(4)
C1 0.0307(18) 0.0256(18) 0.045(2) -0.0007(16) 0.0167(16) -0.0015(15)
C2 0.028(2) 0.024(2) 0.038(3) 0.000 0.012(2) 0.000
C3 0.028(3) 0.027(3) 0.035(3) 0.000 0.013(2) 0.000
C4 0.0350(19) 0.0248(19) 0.042(2) 0.0052(15) 0.0115(16) -0.0056(15)
C5 0.037(2) 0.029(2) 0.042(2) 0.0007(16) 0.0169(17) 0.0019(16)
C6 0.030(3) 0.031(3) 0.030(2) 0.000 0.014(2) 0.000
C7 0.029(3) 0.029(3) 0.035(3) 0.000 0.017(2) 0.000
C8 0.036(2) 0.031(2) 0.046(2) 0.0117(17) 0.0187(17) 0.0058(16)
C9 0.039(2) 0.028(2) 0.044(2) -0.0002(16) 0.0180(17) -0.0004(16)
C10 0.027(2) 0.031(3) 0.032(3) 0.000 0.007(2) 0.000
C11 0.031(3) 0.029(3) 0.030(3) 0.000 0.010(2) 0.000
C12 0.045(2) 0.0265(19) 0.044(2) -0.0065(16) 0.0219(18) -0.0112(16)
C13 0.038(3) 0.050(4) 0.049(3) 0.000 0.023(3) 0.000
C14 0.027(3) 0.055(4) 0.051(3) 0.000 0.014(3) 0.000
Cl1 0.083(2) 0.238(17) 0.0511(14) -0.017(4) 0.0306(14) 0.011(4)
Cl2 0.193(16) 0.099(4) 0.104(11) -0.012(5) 0.105(10) -0.011(5)

loop_
_atom_type_symbol
_atom_type_description
_atom_type_scat_dispersion_real
_atom_type_scat_dispersion_imag
_atom_type_scat_source
C C 0.0033 0.0016 'International Tables Vol C Tables 4.2.6.8 and 6.1.1.4'
H H 0.0000 0.0000 'International Tables Vol C Tables 4.2.6.8 and 6.1.1.4'
N N 0.0061 0.0033 'International Tables Vol C Tables 4.2.6.8 and 6.1.1.4'
O O 0.0106 0.0060 'International Tables Vol C Tables 4.2.6.8 and 6.1.1.4'
Cl Cl 0.1484 0.1585 'International Tables Vol C Tables 4.2.6.8 and 6.1.1.4'
Dy Dy -0.1892 4.4098 'International Tables Vol C Tables 4.2.6.8 and 6.1.1.4'

loop_
_geom_angle_atom_site_label_1
_geom_angle_atom_site_label_2
_geom_angle_atom_site_label_3
_geom_angle
_geom_angle_site_symmetry_1
_geom_angle_site_symmetry_3
O4 Dy1 O4 180.0 . 5_776
O4 Dy1 O4 42.3(3) . 6_575
O4 Dy1 O4 137.7(3) 5_776 6_575
O4 Dy1 O4 137.7(3) . 2_756
O4 Dy1 O4 42.3(3) 5_776 2_756
O4 Dy1 O4 180.0 6_575 2_756
O4 Dy1 O5 141.2(2) . 5_776
O4 Dy1 O5 38.8(2) 5_776 5_776
O4 Dy1 O5 103.4(2) 6_575 5_776
O4 Dy1 O5 76.6(2) 2_756 5_776
O4 Dy1 O5 76.6(2) . 6_575
O4 Dy1 O5 103.4(2) 5_776 6_575
O4 Dy1 O5 38.8(2) 6_575 6_575
O4 Dy1 O5 141.2(2) 2_756 6_575
O5 Dy1 O5 81.0(4) 5_776 6_575
O4 Dy1 O5 103.4(2) . 2_756
O4 Dy1 O5 76.6(2) 5_776 2_756
O4 Dy1 O5 141.2(2) 6_575 2_756
O4 Dy1 O5 38.8(2) 2_756 2_756
O5 Dy1 O5 99.0(4) 5_776 2_756
O5 Dy1 O5 180.0 6_575 2_756
O4 Dy1 O5 38.8(2) . .
O4 Dy1 O5 141.2(2) 5_776 .
O4 Dy1 O5 76.6(2) 6_575 .
O4 Dy1 O5 103.4(2) 2_756 .
O5 Dy1 O5 180.0(3) 5_776 .
O5 Dy1 O5 99.0(4) 6_575 .
O5 Dy1 O5 81.0(4) 2_756 .
O4 Dy1 O7 122.2(3) . 6_575
O4 Dy1 O7 57.8(3) 5_776 6_575
O4 Dy1 O7 105.8(3) 6_575 6_575
O4 Dy1 O7 74.2(3) 2_756 6_575
O5 Dy1 O7 77.7(3) 5_776 6_575
O5 Dy1 O7 70.4(3) 6_575 6_575
O5 Dy1 O7 109.6(3) 2_756 6_575
O5 Dy1 O7 102.3(3) . 6_575
O4 Dy1 O7 57.8(3) . 2_756
O4 Dy1 O7 122.2(3) 5_776 2_756
O4 Dy1 O7 74.2(3) 6_575 2_756
O4 Dy1 O7 105.8(3) 2_756 2_756
O5 Dy1 O7 102.3(3) 5_776 2_756
O5 Dy1 O7 109.6(3) 6_575 2_756
O5 Dy1 O7 70.4(3) 2_756 2_756
O5 Dy1 O7 77.7(3) . 2_756
O7 Dy1 O7 180.0 6_575 2_756
O4 Dy1 O7 74.2(3) . 5_776
O4 Dy1 O7 105.8(3) 5_776 5_776
O4 Dy1 O7 57.8(3) 6_575 5_776
O4 Dy1 O7 122.2(3) 2_756 5_776
O5 Dy1 O7 70.4(3) 5_776 5_776
O5 Dy1 O7 77.7(3) 6_575 5_776
O5 Dy1 O7 102.3(3) 2_756 5_776
O5 Dy1 O7 109.7(3) . 5_776
O7 Dy1 O7 137.7(3) 6_575 5_776
O7 Dy1 O7 42.3(3) 2_756 5_776
O4 Dy1 O7 105.8(3) . .
O4 Dy1 O7 74.2(3) 5_776 .
O4 Dy1 O7 122.2(3) 6_575 .
O4 Dy1 O7 57.8(3) 2_756 .
O5 Dy1 O7 109.6(3) 5_776 .
O5 Dy1 O7 102.3(3) 6_575 .
O5 Dy1 O7 77.7(3) 2_756 .
O5 Dy1 O7 70.3(3) . .
O7 Dy1 O7 42.3(3) 6_575 .
O7 Dy1 O7 137.7(3) 2_756 .
O7 Dy1 O7 180.0 5_776 .
C1 N1 C12 120.9(3) . .
C1 N1 C3 112.9(3) . .
C12 N1 C3 126.0(4) . .
C1 N2 C4 121.0(3) . .
C1 N2 C2 113.4(3) . .
C4 N2 C2 125.4(4) . .
C5 N3 C7 112.7(3) . .
C5 N3 C4 122.8(3) . .
C7 N3 C4 122.9(4) . .
C5 N4 C8 122.7(3) . .
C5 N4 C6 112.3(3) . .
C8 N4 C6 123.2(4) . .
C9 N5 C11 112.0(4) . .
C9 N5 C8 122.8(3) . .
C11 N5 C8 123.8(4) . .
C9 N6 C12 123.5(3) . 2_756
C9 N6 C10 111.9(4) . .
C12 N6 C10 123.1(4) 2_756 .
O5 O4 O4 127.1(3) . 6_575
O5 O4 Dy1 70.7(3) . .
O4 O4 Dy1 68.86(16) 6_575 .
O6 O5 O4 141.6(6) . .
O6 O5 Dy1 74.1(4) . .
O4 O5 Dy1 70.6(3) . .
O5 O6 O7 140.9(6) . .
O5 O6 Dy1 73.2(4) . .
O7 O6 Dy1 70.5(3) . .
O6 O7 O7 127.4(4) . 6_575
O6 O7 Dy1 71.1(3) . .
O7 O7 Dy1 68.83(16) 6_575 .
O1 C1 N2 125.8(4) . .
O1 C1 N1 125.3(4) . .
N2 C1 N1 108.9(3) . .
N2 C2 N2 114.1(4) . 6_565
N2 C2 C13 111.2(3) . .
N2 C2 C13 111.2(3) 6_565 .
N2 C2 C3 102.1(3) . .
N2 C2 C3 102.1(3) 6_565 .
C13 C2 C3 115.5(4) . .
N1 C3 N1 114.0(4) 6_565 .
N1 C3 C14 111.0(3) 6_565 .
N1 C3 C14 111.0(3) . .
N1 C3 C2 102.6(3) 6_565 .
N1 C3 C2 102.6(3) . .
C14 C3 C2 115.3(5) . .
N3 C4 N2 114.1(3) . .
O2 C5 N4 126.0(4) . .
O2 C5 N3 125.7(4) . .
N4 C5 N3 108.2(3) . .
N4 C6 N4 114.1(4) 6_565 .
N4 C6 C7 103.3(3) 6_565 .
N4 C6 C7 103.3(3) . .
N3 C7 N3 114.6(4) 6_565 .
N3 C7 C6 103.2(3) 6_565 .
N3 C7 C6 103.2(3) . .
N4 C8 N5 113.3(3) . .
O3 C9 N6 125.2(4) . .
O3 C9 N5 125.7(4) . .
N6 C9 N5 109.1(3) . .
N6 C10 N6 114.1(4) 6_565 .
N6 C10 C11 103.5(3) 6_565 .
N6 C10 C11 103.5(3) . .
N5 C11 N5 113.9(4) . 6_565
N5 C11 C10 103.3(3) . .
N5 C11 C10 103.3(3) 6_565 .
N6 C12 N1 114.4(3) 2_756 .

loop_
_geom_bond_atom_site_label_1
_geom_bond_atom_site_label_2
_geom_bond_distance
_geom_bond_site_symmetry_2
Dy1 O4 2.357(6) .
Dy1 O4 2.357(6) 5_776
Dy1 O4 2.357(6) 6_575
Dy1 O4 2.357(6) 2_756
Dy1 O5 2.358(6) 5_776
Dy1 O5 2.358(6) 6_575
Dy1 O5 2.358(6) 2_756
Dy1 O5 2.358(6) .
Dy1 O7 2.360(6) 6_575
Dy1 O7 2.360(6) 2_756
Dy1 O7 2.360(6) 5_776
Dy1 O7 2.360(6) .
N1 C1 1.366(5) .
N1 C12 1.449(5) .
N1 C3 1.455(4) .
N2 C1 1.360(5) .
N2 C4 1.453(5) .
N2 C2 1.456(4) .
N3 C5 1.361(5) .
N3 C7 1.442(4) .
N3 C4 1.452(5) .
N4 C5 1.359(5) .
N4 C8 1.444(5) .
N4 C6 1.448(4) .
N5 C9 1.363(5) .
N5 C11 1.447(4) .
N5 C8 1.453(5) .
N6 C9 1.356(5) .
N6 C12 1.445(5) 2_756
N6 C10 1.451(4) .
O1 C1 1.231(5) .
O2 C5 1.221(5) .
O3 C9 1.223(5) .
O4 O5 1.565(10) .
O4 O4 1.700(13) 6_575
O5 O6 1.331(10) .
O6 O7 1.553(10) .
O7 O7 1.705(13) 6_575
C2 N2 1.457(4) 6_565
C2 C13 1.520(8) .
C2 C3 1.594(7) .
C3 N1 1.455(4) 6_565
C3 C14 1.528(7) .
C6 N4 1.448(4) 6_565
C6 C7 1.542(7) .
C7 N3 1.442(4) 6_565
C10 N6 1.451(4) 6_565
C10 C11 1.544(8) .
C11 N5 1.447(4) 6_565
C12 N6 1.445(5) 2_756
Cl1 Cl1 0.63(4) 6_565
Cl2 Cl2 0.72(3) 2_757

loop_
_geom_torsion_atom_site_label_1
_geom_torsion_atom_site_label_2
_geom_torsion_atom_site_label_3
_geom_torsion_atom_site_label_4
_geom_torsion
_geom_torsion_site_symmetry_1
_geom_torsion_site_symmetry_4
O4 O4 O5 O6 -18.1(13) 6_575 .
Dy1 O4 O5 O6 23.9(10) . .
O4 O4 O5 Dy1 -41.9(3) 6_575 .
O4 O5 O6 O7 -0.7(18) . .
Dy1 O5 O6 O7 22.7(10) . .
O4 O5 O6 Dy1 -23.4(10) . .
O5 O6 O7 O7 19.1(13) . 6_575
Dy1 O6 O7 O7 42.1(3) . 6_575
O5 O6 O7 Dy1 -23.0(10) . .
C4 N2 C1 O1 0.9(6) . .
C2 N2 C1 O1 -174.0(4) . .
C4 N2 C1 N1 177.7(3) . .
C2 N2 C1 N1 2.8(5) . .
C12 N1 C1 O1 -0.3(6) . .
C3 N1 C1 O1 174.1(4) . .
C12 N1 C1 N2 -177.1(3) . .
C3 N1 C1 N2 -2.7(5) . .
C1 N2 C2 N2 -111.1(4) . 6_565
C4 N2 C2 N2 74.2(6) . 6_565
C1 N2 C2 C13 122.1(4) . .
C4 N2 C2 C13 -52.6(5) . .
C1 N2 C2 C3 -1.7(4) . .
C4 N2 C2 C3 -176.4(3) . .
C1 N1 C3 N1 111.7(4) . 6_565
C12 N1 C3 N1 -74.2(6) . 6_565
C1 N1 C3 C14 -122.2(4) . .
C12 N1 C3 C14 51.9(5) . .
C1 N1 C3 C2 1.5(4) . .
C12 N1 C3 C2 175.6(4) . .
N2 C2 C3 N1 -118.4(3) . 6_565
N2 C2 C3 N1 -0.1(4) 6_565 6_565
C13 C2 C3 N1 120.7(3) . 6_565
N2 C2 C3 N1 0.1(4) . .
N2 C2 C3 N1 118.4(3) 6_565 .
C13 C2 C3 N1 -120.7(3) . .
N2 C2 C3 C14 120.9(3) . .
N2 C2 C3 C14 -120.9(3) 6_565 .
C13 C2 C3 C14 0.000(1) . .
C5 N3 C4 N2 -108.0(4) . .
C7 N3 C4 N2 87.2(5) . .
C1 N2 C4 N3 99.4(4) . .
C2 N2 C4 N3 -86.3(5) . .
C8 N4 C5 O2 -7.6(7) . .
C6 N4 C5 O2 -172.4(4) . .
C8 N4 C5 N3 170.6(4) . .
C6 N4 C5 N3 5.8(5) . .
C7 N3 C5 O2 172.6(4) . .
C4 N3 C5 O2 6.4(7) . .
C7 N3 C5 N4 -5.7(5) . .
C4 N3 C5 N4 -171.9(3) . .
C5 N4 C6 N4 -115.0(4) . 6_565
C8 N4 C6 N4 80.2(5) . 6_565
C5 N4 C6 C7 -3.6(5) . .
C8 N4 C6 C7 -168.4(4) . .
C5 N3 C7 N3 114.7(4) . 6_565
C4 N3 C7 N3 -79.2(6) . 6_565
C5 N3 C7 C6 3.3(5) . .
C4 N3 C7 C6 169.4(4) . .
N4 C6 C7 N3 -0.2(4) 6_565 6_565
N4 C6 C7 N3 -119.4(3) . 6_565
N4 C6 C7 N3 119.4(3) 6_565 .
N4 C6 C7 N3 0.2(4) . .
C5 N4 C8 N5 110.1(4) . .
C6 N4 C8 N5 -86.7(5) . .
C9 N5 C8 N4 -107.7(4) . .
C11 N5 C8 N4 86.6(5) . .
C12 N6 C9 O3 -7.2(7) 2_756 .
C10 N6 C9 O3 -173.6(4) . .
C12 N6 C9 N5 170.4(3) 2_756 .
C10 N6 C9 N5 3.9(5) . .
C11 N5 C9 O3 173.4(4) . .
C8 N5 C9 O3 6.2(7) . .
C11 N5 C9 N6 -4.1(5) . .
C8 N5 C9 N6 -171.3(3) . .
C9 N6 C10 N6 -113.9(4) . 6_565
C12 N6 C10 N6 79.6(5) 2_756 6_565
C9 N6 C10 C11 -2.2(4) . .
C12 N6 C10 C11 -168.7(4) 2_756 .
C9 N5 C11 N5 113.8(4) . 6_565
C8 N5 C11 N5 -79.1(5) . 6_565
C9 N5 C11 C10 2.5(4) . .
C8 N5 C11 C10 169.6(3) . .
N6 C10 C11 N5 119.1(3) 6_565 .
N6 C10 C11 N5 -0.2(4) . .
N6 C10 C11 N5 0.2(4) 6_565 6_565
N6 C10 C11 N5 -119.1(3) . 6_565
C1 N1 C12 N6 -100.8(4) . 2_756
C3 N1 C12 N6 85.6(5) . 2_756

loop_
_platon_squeeze_void_nr
_platon_squeeze_void_average_x
_platon_squeeze_void_average_y
_platon_squeeze_void_average_z
_platon_squeeze_void_volume
_platon_squeeze_void_count_electrons
1 0.390 -0.070 0.500 932.0 283.5
2 0.500 0.278 0.000 120.3 10.9
3 0.000 0.778 0.000 120.3 10.9
